data_1501650
loop_
_publ_author_name
'Vaiyapuri, Rajendran'
'Greenland, Barnaby W.'
'Elliott, Joanne M.'
'Hayes, Wayne'
'Bennett, Roger A.'
'Cardin, Christine J.'
'Colquhoun, Howard M.'
'Etman, Haitham'
'Murray, Claire A.'

_publ_section_title
;
 Pyrene-modified quartz crystal microbalance for the detection of
 polynitroaromatic compounds.
;
_journal_issue 16
_journal_name_full 'Analytical chemistry'
_journal_page_first 6208
_journal_page_last 6214
_journal_paper_doi 10.1021/ac200755c
_journal_volume 83
_journal_year 2011
_chemical_formula_moiety 'C16 H10, C7 H3 N3 O4 '
_chemical_formula_sum 'C23 H13 N3 O4'
_chemical_formula_weight 395.37
_chemical_name_systematic '3,5-dinitrobenzonitrile and pyrene'
_space_group_IT_number 14
_symmetry_cell_setting monoclinic
_symmetry_space_group_name_Hall '-P 2yn'
_symmetry_space_group_name_H-M 'P 1 21/n 1'
_atom_sites_solution_hydrogens geom
_atom_sites_solution_primary direct
_audit_creation_date 11-02-17
_audit_creation_method CRYSTALS_ver_14.06
_cell_angle_alpha 90
_cell_angle_beta 109.674(2)
_cell_angle_gamma 90
_cell_formula_units_Z 4
_cell_length_a 10.8636(2)
_cell_length_b 14.0746(2)
_cell_length_c 12.4274(3)
_cell_measurement_reflns_used 7398
_cell_measurement_temperature 150
_cell_measurement_theta_max 62.7
_cell_measurement_theta_min 4.69
_cell_volume 1789.23(6)
_computing_cell_refinement 'CrysAlis RED, (Oxford Diffraction, 2002)'
_computing_data_collection 'Gemini, (Oxford Diffraction, 2006)'
_computing_data_reduction 'CrysAlis RED'
_computing_molecular_graphics 'CAMERON (Watkin et al., 1996)'
_computing_publication_material CRYSTALS
_computing_structure_refinement 'CRYSTALS (Betteridge et al., 2003)'
_computing_structure_solution 'Superflip (Palatinus & Chapuis, 2007)'
_diffrn_ambient_temperature 150
_diffrn_measured_fraction_theta_full 0.993
_diffrn_measured_fraction_theta_max 0.993
_diffrn_measurement_device Area
_diffrn_measurement_device_type 'Oxford Diffraction Gemini'
_diffrn_measurement_method \w/2\q
_diffrn_radiation_monochromator graphite
_diffrn_radiation_type 'Cu K\a'
_diffrn_radiation_wavelength 1.54180
_diffrn_reflns_av_R_equivalents 0.0209
_diffrn_reflns_limit_h_max 12
_diffrn_reflns_limit_h_min -11
_diffrn_reflns_limit_k_max 16
_diffrn_reflns_limit_k_min -13
_diffrn_reflns_limit_l_max 14
_diffrn_reflns_limit_l_min -14
_diffrn_reflns_number 7398
_diffrn_reflns_theta_full 62.749
_diffrn_reflns_theta_max 62.749
_diffrn_reflns_theta_min 4.687
_diffrn_standards_number 0
_exptl_absorpt_coefficient_mu 0.852
_exptl_absorpt_correction_T_max 0.959
_exptl_absorpt_correction_T_min 0.948
_exptl_absorpt_correction_type psi-scan
_exptl_absorpt_process_details '(North et al., 1968)'
_exptl_crystal_colour yellow
_exptl_crystal_density_diffrn 1.468
_exptl_crystal_density_method 'not measured'
_exptl_crystal_description block
_exptl_crystal_F_000 816
_exptl_crystal_size_max 0.16
_exptl_crystal_size_mid 0.05
_exptl_crystal_size_min 0.05
_refine_diff_density_max 0.16
_refine_diff_density_min -0.25
_refine_ls_extinction_method None
_refine_ls_goodness_of_fit_ref 1.0322
_refine_ls_hydrogen_treatment none
_refine_ls_matrix_type full
_refine_ls_number_parameters 271
_refine_ls_number_reflns 2848
_refine_ls_number_restraints 0
_refine_ls_R_factor_all 0.0392
_refine_ls_R_factor_gt 0.0361
_refine_ls_shift/su_max 0.0005892
_refine_ls_shift/su_mean 0.0000534
_refine_ls_structure_factor_coef Fsqd
_refine_ls_weighting_details
;
 Method= Modified Sheldrick 
 w=1/[\s^2^(F^2^) + ( 0.10P)^2^ + 0.00P] 
 ,where P=p(6)*max(Fo^2^,0) + (1-p(6))Fc^2^ 
;
_refine_ls_weighting_scheme calc
_refine_ls_wR_factor_all 0.1217
_refine_ls_wR_factor_gt 0.1157
_refine_ls_wR_factor_ref 0.1217
_reflns_limit_h_max 11
_reflns_limit_h_min -12
_reflns_limit_k_max 16
_reflns_limit_k_min 0
_reflns_limit_l_max 14
_reflns_limit_l_min 0
_reflns_number_gt 2574
_reflns_number_total 2863
_reflns_threshold_expression I>2.0\s(I)
_oxford_diffrn_Wilson_B_factor 2.26
_oxford_diffrn_Wilson_scale 0.10
_oxford_refine_ls_r_factor_ref 0.0392
_oxford_refine_ls_scale 3.51(7)
_oxford_reflns_number_all 2848
_oxford_reflns_threshold_expression_ref I>-10.0\s(I)
_cod_data_source_file ac200755c_si_001.cif
_cod_data_source_block global
_cod_original_cell_volume 1789.23(7)
_cod_original_sg_symbol_Hall '-P 2yn '
_cod_original_sg_symbol_H-M 'P 21/n '
_cod_database_code 1501650

loop_
_symmetry_equiv_pos_as_xyz
x,y,z
-x,-y,-z
x+1/2,-y+1/2,z+1/2
-x+1/2,y+1/2,-z+1/2

loop_
_atom_site_label
_atom_site_type_symbol
_atom_site_fract_x
_atom_site_fract_y
_atom_site_fract_z
_atom_site_U_iso_or_equiv
_atom_site_occupancy
_atom_site_adp_type
O1 O 1.01803(10) 0.83267(8) 0.37171(9) 0.0462 1.0000 Uani
N2 N 0.95825(10) 0.76352(8) 0.38764(9) 0.0354 1.0000 Uani
O3 O 0.98203(10) 0.68096(7) 0.37007(8) 0.0467 1.0000 Uani
C4 C 0.84882(12) 0.78062(9) 0.43033(9) 0.0299 1.0000 Uani
C5 C 0.78692(12) 0.70362(9) 0.45792(9) 0.0304 1.0000 Uani
C6 C 0.68513(11) 0.72257(9) 0.49765(9) 0.0290 1.0000 Uani
N7 N 0.61990(10) 0.64165(8) 0.53113(8) 0.0346 1.0000 Uani
O8 O 0.64910(10) 0.56142(6) 0.50967(8) 0.0437 1.0000 Uani
O9 O 0.54153(10) 0.65916(8) 0.57950(9) 0.0470 1.0000 Uani
C10 C 0.64296(12) 0.81368(9) 0.50856(9) 0.0304 1.0000 Uani
C11 C 0.70778(11) 0.88894(9) 0.47838(9) 0.0298 1.0000 Uani
C12 C 0.81269(12) 0.87336(9) 0.44035(9) 0.0304 1.0000 Uani
C13 C 0.66450(12) 0.98551(9) 0.48463(10) 0.0339 1.0000 Uani
N14 N 0.63099(12) 1.06243(8) 0.48683(10) 0.0444 1.0000 Uani
C15 C 0.47155(11) 0.63646(9) 0.24379(9) 0.0305 1.0000 Uani
C16 C 0.47030(11) 0.73715(9) 0.23214(9) 0.0268 1.0000 Uani
C17 C 0.56212(11) 0.78251(9) 0.19003(9) 0.0268 1.0000 Uani
C18 C 0.56112(11) 0.88327(9) 0.17786(10) 0.0319 1.0000 Uani
C19 C 0.46598(13) 0.93641(9) 0.20949(11) 0.0375 1.0000 Uani
C20 C 0.38028(13) 0.89369(10) 0.25079(10) 0.0381 1.0000 Uani
C21 C 0.37865(12) 0.79215(10) 0.26368(9) 0.0330 1.0000 Uani
C22 C 0.29028(12) 0.74595(11) 0.30610(10) 0.0407 1.0000 Uani
C23 C 0.29293(13) 0.64812(12) 0.31726(11) 0.0442 1.0000 Uani
C24 C 0.38233(13) 0.59384(10) 0.28707(10) 0.0383 1.0000 Uani
C25 C 0.65365(14) 0.92523(10) 0.13770(11) 0.0389 1.0000 Uani
C26 C 0.74542(13) 0.87133(10) 0.11036(11) 0.0405 1.0000 Uani
C27 C 0.74679(12) 0.77344(10) 0.12158(10) 0.0355 1.0000 Uani
C28 C 0.65645(11) 0.72773(9) 0.16092(9) 0.0285 1.0000 Uani
C29 C 0.65487(12) 0.62590(9) 0.17523(10) 0.0334 1.0000 Uani
C30 C 0.56787(13) 0.58312(9) 0.21407(10) 0.0346 1.0000 Uani
H51 H 0.8137 0.6398 0.4504 0.0300 1.0000 Uani
H101 H 0.5723 0.8240 0.5359 0.0303 1.0000 Uani
H121 H 0.8579 0.9253 0.4214 0.0321 1.0000 Uani
H191 H 0.4623 1.0040 0.2002 0.0395 1.0000 Uani
H201 H 0.3190 0.9324 0.2707 0.0423 1.0000 Uani
H221 H 0.2276 0.7815 0.3288 0.0421 1.0000 Uani
H231 H 0.2313 0.6175 0.3466 0.0466 1.0000 Uani
H241 H 0.3819 0.5258 0.2974 0.0406 1.0000 Uani
H251 H 0.6550 0.9922 0.1282 0.0410 1.0000 Uani
H261 H 0.8076 0.9011 0.0830 0.0405 1.0000 Uani
H271 H 0.8128 0.7373 0.1038 0.0366 1.0000 Uani
H291 H 0.7192 0.5873 0.1584 0.0350 1.0000 Uani
H301 H 0.5694 0.5159 0.2197 0.0348 1.0000 Uani

loop_
_atom_site_aniso_label
_atom_site_aniso_U_11
_atom_site_aniso_U_22
_atom_site_aniso_U_33
_atom_site_aniso_U_23
_atom_site_aniso_U_13
_atom_site_aniso_U_12
O1 0.0404(5) 0.0516(6) 0.0538(6) 0.0071(5) 0.0252(5) 0.0047(5)
N2 0.0321(6) 0.0421(7) 0.0317(5) 0.0025(5) 0.0105(4) 0.0088(5)
O3 0.0448(6) 0.0462(6) 0.0531(6) -0.0031(4) 0.0217(5) 0.0149(5)
C4 0.0270(6) 0.0373(7) 0.0228(5) 0.0005(5) 0.0050(5) 0.0059(5)
C5 0.0306(6) 0.0312(6) 0.0241(6) -0.0003(5) 0.0023(5) 0.0051(5)
C6 0.0286(6) 0.0295(7) 0.0246(6) 0.0005(5) 0.0032(5) -0.0004(5)
N7 0.0302(5) 0.0362(7) 0.0319(5) 0.0010(4) 0.0032(4) -0.0024(5)
O8 0.0477(6) 0.0295(5) 0.0492(6) 0.0014(4) 0.0100(5) -0.0013(4)
O9 0.0438(6) 0.0477(6) 0.0557(6) -0.0011(4) 0.0249(5) -0.0082(5)
C10 0.0268(6) 0.0375(7) 0.0254(6) -0.0030(5) 0.0068(5) 0.0005(5)
C11 0.0297(6) 0.0316(7) 0.0263(6) -0.0024(5) 0.0070(5) 0.0013(5)
C12 0.0302(6) 0.0347(7) 0.0254(5) 0.0014(5) 0.0083(5) 0.0016(5)
C13 0.0349(6) 0.0348(8) 0.0364(6) -0.0026(5) 0.0180(5) -0.0017(6)
N14 0.0516(7) 0.0344(7) 0.0579(7) -0.0035(5) 0.0324(6) 0.0022(6)
C15 0.0300(7) 0.0341(7) 0.0228(6) 0.0004(5) 0.0029(5) -0.0044(5)
C16 0.0224(6) 0.0355(7) 0.0192(5) -0.0012(5) 0.0025(5) 0.0002(5)
C17 0.0255(6) 0.0292(7) 0.0215(5) -0.0022(4) 0.0020(5) -0.0009(5)
C18 0.0323(7) 0.0295(7) 0.0270(6) -0.0003(5) 0.0009(5) -0.0002(5)
C19 0.0406(7) 0.0284(7) 0.0364(6) -0.0016(5) 0.0036(6) 0.0076(6)
C20 0.0327(6) 0.0450(8) 0.0321(6) -0.0066(6) 0.0049(5) 0.0131(6)
C21 0.0272(6) 0.0449(8) 0.0228(6) -0.0032(5) 0.0032(5) 0.0055(6)
C22 0.0275(6) 0.0666(10) 0.0285(6) -0.0036(6) 0.0098(5) 0.0027(6)
C23 0.0332(7) 0.0675(10) 0.0326(7) 0.0033(6) 0.0120(6) -0.0111(7)
C24 0.0384(7) 0.0440(8) 0.0301(6) 0.0036(6) 0.0086(5) -0.0109(6)
C25 0.0436(7) 0.0301(7) 0.0381(7) 0.0023(5) 0.0074(6) -0.0086(6)
C26 0.0373(7) 0.0461(8) 0.0383(7) 0.0019(6) 0.0132(6) -0.0120(6)
C27 0.0299(6) 0.0439(8) 0.0330(6) -0.0037(6) 0.0109(5) -0.0030(6)
C28 0.0262(6) 0.0336(7) 0.0241(5) -0.0024(5) 0.0062(5) -0.0004(5)
C29 0.0342(7) 0.0321(7) 0.0335(6) -0.0035(5) 0.0107(5) 0.0050(6)
C30 0.0399(7) 0.0270(6) 0.0341(6) -0.0018(5) 0.0087(5) 0.0012(5)
H51 0.0300 0.0300 0.0300 0.0000 0.0101 0.0000
H101 0.0303 0.0303 0.0303 0.0000 0.0102 0.0000
H121 0.0321 0.0321 0.0321 0.0000 0.0108 0.0000
H191 0.0395 0.0395 0.0395 0.0000 0.0133 0.0000
H201 0.0423 0.0423 0.0423 0.0000 0.0142 0.0000
H221 0.0421 0.0421 0.0421 0.0000 0.0142 0.0000
H231 0.0466 0.0466 0.0466 0.0000 0.0157 0.0000
H241 0.0406 0.0406 0.0406 0.0000 0.0137 0.0000
H251 0.0410 0.0410 0.0410 0.0000 0.0138 0.0000
H261 0.0405 0.0405 0.0405 0.0000 0.0136 0.0000
H271 0.0366 0.0366 0.0366 0.0000 0.0123 0.0000
H291 0.0350 0.0350 0.0350 0.0000 0.0118 0.0000
H301 0.0348 0.0348 0.0348 0.0000 0.0117 0.0000

loop_
_atom_type_symbol
_atom_type_scat_dispersion_real
_atom_type_scat_dispersion_imag
_atom_type_scat_Cromer_Mann_a1
_atom_type_scat_Cromer_Mann_b1
_atom_type_scat_Cromer_Mann_a2
_atom_type_scat_Cromer_Mann_b2
_atom_type_scat_Cromer_Mann_a3
_atom_type_scat_Cromer_Mann_b3
_atom_type_scat_Cromer_Mann_a4
_atom_type_scat_Cromer_Mann_b4
_atom_type_scat_Cromer_Mann_c
_atom_type_scat_source
C 0.0181 0.0091 2.3100 20.8439 1.0200 10.2075 1.5886 0.5687 0.8650 51.6512 0.2156 'International Tables Vol C 4.2.6.8 and 6.1.1.4'
H 0.0000 0.0000 0.4930 10.5109 0.3229 26.1257 0.1402 3.1424 0.0408 57.7998 0.0030 'International Tables Vol C 4.2.6.8 and 6.1.1.4'
N 0.0311 0.0180 12.2126 0.0057 3.1322 9.8933 2.0125 28.9975 1.1663 0.5826 -11.5290 'International Tables Vol C 4.2.6.8 and 6.1.1.4'
O 0.0492 0.0322 3.0485 13.2771 2.2868 5.7011 1.5463 0.3239 0.8670 32.9089 0.2508 'International Tables Vol C 4.2.6.8 and 6.1.1.4'

loop_
_geom_angle_atom_site_label_1
_geom_angle_atom_site_label_2
_geom_angle_atom_site_label_3
_geom_angle
_geom_angle_publ_flag
O1 N2 O3 124.78(11) yes
O1 N2 C4 117.68(11) yes
O3 N2 C4 117.53(11) yes
N2 C4 C5 118.74(12) yes
N2 C4 C12 118.33(12) yes
C5 C4 C12 122.93(12) yes
C4 C5 C6 116.99(12) yes
C4 C5 H51 121.6 no
C6 C5 H51 121.4 no
C5 C6 N7 118.11(11) yes
C5 C6 C10 123.07(12) yes
N7 C6 C10 118.82(11) yes
C6 N7 O8 117.77(11) yes
C6 N7 O9 117.67(11) yes
O8 N7 O9 124.55(11) yes
C6 C10 C11 117.69(11) yes
C6 C10 H101 120.7 no
C11 C10 H101 121.6 no
C10 C11 C12 121.24(12) yes
C10 C11 C13 119.79(11) yes
C12 C11 C13 118.95(11) yes
C11 C12 C4 118.05(12) yes
C11 C12 H121 120.8 no
C4 C12 H121 121.1 no
C11 C13 N14 178.09(13) yes
C16 C15 C24 118.93(12) yes
C16 C15 C30 118.53(11) yes
C24 C15 C30 122.50(12) yes
C15 C16 C17 119.98(11) yes
C15 C16 C21 119.94(11) yes
C17 C16 C21 120.08(12) yes
C16 C17 C18 120.24(11) yes
C16 C17 C28 120.26(12) yes
C18 C17 C28 119.49(11) yes
C17 C18 C19 118.05(11) yes
C17 C18 C25 118.58(11) yes
C19 C18 C25 123.37(12) yes
C18 C19 C20 121.75(11) yes
C18 C19 H191 119.4 no
C20 C19 H191 118.9 no
C19 C20 C21 121.46(11) yes
C19 C20 H201 118.4 no
C21 C20 H201 120.1 no
C20 C21 C16 118.41(12) yes
C20 C21 C22 122.58(12) yes
C16 C21 C22 119.01(13) yes
C21 C22 C23 120.39(12) yes
C21 C22 H221 120.8 no
C23 C22 H221 118.8 no
C22 C23 C24 121.03(12) yes
C22 C23 H231 119.3 no
C24 C23 H231 119.7 no
C15 C24 C23 120.70(13) yes
C15 C24 H241 120.9 no
C23 C24 H241 118.4 no
C18 C25 C26 121.43(12) yes
C18 C25 H251 120.5 no
C26 C25 H251 118.1 no
C25 C26 C27 120.36(12) yes
C25 C26 H261 120.3 no
C27 C26 H261 119.4 no
C26 C27 C28 120.67(12) yes
C26 C27 H271 119.0 no
C28 C27 H271 120.3 no
C17 C28 C27 119.47(12) yes
C17 C28 C29 117.82(11) yes
C27 C28 C29 122.71(11) yes
C28 C29 C30 121.94(11) yes
C28 C29 H291 119.6 no
C30 C29 H291 118.5 no
C15 C30 C29 121.47(12) yes
C15 C30 H301 120.0 no
C29 C30 H301 118.5 no

loop_
_geom_bond_atom_site_label_1
_geom_bond_atom_site_label_2
_geom_bond_distance
_geom_bond_publ_flag
O1 N2 1.2227(15) yes
N2 O3 1.2258(14) yes
N2 C4 1.4755(16) yes
C4 C5 1.378(2) yes
C4 C12 1.3807(18) yes
C5 C6 1.3803(18) yes
C5 H51 0.958 no
C6 N7 1.4734(16) yes
C6 C10 1.3837(17) yes
N7 O8 1.2263(14) yes
N7 O9 1.2212(15) yes
C10 C11 1.3916(18) yes
C10 H101 0.950 no
C11 C12 1.3904(18) yes
C11 C13 1.4487(18) yes
C12 H121 0.954 no
C13 N14 1.1455(17) yes
C15 C16 1.4242(18) yes
C15 C24 1.3927(18) yes
C15 C30 1.4335(18) yes
C16 C17 1.4240(17) yes
C16 C21 1.4168(17) yes
C17 C18 1.4259(18) yes
C17 C28 1.4230(17) yes
C18 C19 1.4337(18) yes
C18 C25 1.3950(19) yes
C19 C20 1.347(2) yes
C19 H191 0.958 no
C20 C21 1.4389(19) yes
C20 H201 0.955 no
C21 C22 1.401(2) yes
C22 C23 1.383(2) yes
C22 H221 0.961 no
C23 C24 1.383(2) yes
C23 H231 0.965 no
C24 H241 0.966 no
C25 C26 1.383(2) yes
C25 H251 0.951 no
C26 C27 1.384(2) yes
C26 H261 0.950 no
C27 C28 1.3926(18) yes
C27 H271 0.964 no
C28 C29 1.4450(18) yes
C29 C30 1.3401(19) yes
C29 H291 0.962 no
C30 H301 0.949 no
